data_1556593
loop_
_publ_author_name
'Cybularczyk-Cecotka, M.'
'Dabrowska, A.M.'
'Gunka, P.A.'
'Horeglad, P.'

_publ_section_title
;
 Probing the Effect of Six-Membered N-Heterocyclic Carbene-6-Mes-on the
 Synthesis, Structure and Reactivity of Me2MOR(NHC) (M = Ga, In) Complexes
;
_journal_name_full Inorganics
_journal_page_first 28
_journal_paper_doi 10.3390/inorganics6010028
_journal_volume 6
_journal_year 2018
_chemical_formula_moiety 'C23 H30 N2'
_chemical_formula_sum 'C23 H30 N2'
_chemical_formula_weight 334.49
_space_group_crystal_system orthorhombic
_space_group_IT_number 60
_space_group_name_Hall '-P 2n 2ab'
_space_group_name_H-M_alt 'P b c n'
_atom_sites_solution_hydrogens geom
_atom_sites_solution_primary direct
_cell_angle_alpha 90
_cell_angle_beta 90
_cell_angle_gamma 90
_cell_formula_units_Z 4
_cell_length_a 15.7258(15)
_cell_length_b 7.9668(8)
_cell_length_c 16.0813(14)
_cell_measurement_reflns_used 1648
_cell_measurement_temperature 293(2)
_cell_measurement_theta_max 30.1780
_cell_measurement_theta_min 4.4320
_cell_volume 2014.7(3)
_computing_cell_refinement 'CrysAlisPro 1.171.38.43 (Rigaku OD, 2015)'
_computing_data_collection 'CrysAlisPro 1.171.38.43 (Rigaku OD, 2015)'
_computing_data_reduction 'CrysAlisPro 1.171.38.43 (Rigaku OD, 2015)'
_computing_molecular_graphics 'Olex2 (Dolomanov et al., 2009)'
_computing_publication_material 'Olex2 (Dolomanov et al., 2009)'
_computing_structure_refinement 'ShelXL (Sheldrick, 2015)'
_computing_structure_solution 'ShelXT (Sheldrick, 2015)'
_diffrn_ambient_temperature 293(2)
_diffrn_detector 'CCD plate'
_diffrn_detector_area_resol_mean 10.3347
_diffrn_detector_type Atlas
_diffrn_measured_fraction_theta_full 0.997
_diffrn_measured_fraction_theta_max 0.998
_diffrn_measurement_details
;
List of Runs (angles in degrees, time in seconds):

  # Type    Start    End  Width  t~exp~   \w     \q     \k     \f   Frames
--------------------------------------------------------------------------
  1  \w    -37.00  36.00   1.00   10.00    --  -14.56  38.00 120.00   73
  2  \w    -17.00  92.00   1.00   10.00    --   14.87  77.00-150.00  109
;
_diffrn_measurement_device 'four-circle diffractometer'
_diffrn_measurement_device_type 'Xcalibur, Atlas, Gemini ultra'
_diffrn_measurement_method '\w scans'
_diffrn_orient_matrix_type 'CrysAlisPro convention (1999,Acta A55,543-557)'
_diffrn_orient_matrix_UB_11 -0.0048506000
_diffrn_orient_matrix_UB_12 -0.0872423000
_diffrn_orient_matrix_UB_13 -0.0073244000
_diffrn_orient_matrix_UB_21 -0.0177572000
_diffrn_orient_matrix_UB_22 -0.0098605000
_diffrn_orient_matrix_UB_23 0.0402491000
_diffrn_orient_matrix_UB_31 -0.0411852000
_diffrn_orient_matrix_UB_32 0.0145407000
_diffrn_orient_matrix_UB_33 -0.0165167000
_diffrn_radiation_monochromator graphite
_diffrn_radiation_probe x-ray
_diffrn_radiation_type MoK\a
_diffrn_radiation_wavelength 0.71073
_diffrn_reflns_av_R_equivalents 0.0267
_diffrn_reflns_av_unetI/netI 0.0224
_diffrn_reflns_Laue_measured_fraction_full 0.997
_diffrn_reflns_Laue_measured_fraction_max 0.998
_diffrn_reflns_limit_h_max 19
_diffrn_reflns_limit_h_min -19
_diffrn_reflns_limit_k_max 7
_diffrn_reflns_limit_k_min -10
_diffrn_reflns_limit_l_max 20
_diffrn_reflns_limit_l_min -15
_diffrn_reflns_number 7777
_diffrn_reflns_point_group_measured_fraction_full 0.997
_diffrn_reflns_point_group_measured_fraction_max 0.998
_diffrn_reflns_theta_full 26.000
_diffrn_reflns_theta_max 26.496
_diffrn_reflns_theta_min 3.624
_diffrn_source 'fine-focus sealed X-ray tube'
_diffrn_source_type 'Enhance (Mo) X-ray Source'
_exptl_absorpt_coefficient_mu 0.064
_exptl_absorpt_correction_T_max 1.00000
_exptl_absorpt_correction_T_min 0.87984
_exptl_absorpt_correction_type multi-scan
_exptl_absorpt_process_details
;
CrysAlisPro 1.171.38.43 (Rigaku Oxford Diffraction, 2015)
Empirical absorption correction using spherical harmonics,
 implemented in SCALE3 ABSPACK scaling algorithm.
;
_exptl_crystal_colour colourless
_exptl_crystal_colour_primary colourless
_exptl_crystal_density_diffrn 1.103
_exptl_crystal_description irregular
_exptl_crystal_F_000 728
_exptl_crystal_size_max 0.97
_exptl_crystal_size_mid 0.55
_exptl_crystal_size_min 0.42
_refine_diff_density_max 0.156
_refine_diff_density_min -0.197
_refine_diff_density_rms 0.048
_refine_ls_extinction_coef .
_refine_ls_extinction_method none
_refine_ls_goodness_of_fit_ref 1.018
_refine_ls_hydrogen_treatment constr
_refine_ls_matrix_type full
_refine_ls_number_parameters 124
_refine_ls_number_reflns 2080
_refine_ls_number_restraints 2
_refine_ls_restrained_S_all 1.018
_refine_ls_R_factor_all 0.0767
_refine_ls_R_factor_gt 0.0552
_refine_ls_shift/su_max 0.005
_refine_ls_shift/su_mean 0.000
_refine_ls_structure_factor_coef Fsqd
_refine_ls_weighting_details 'w=1/[\s^2^(Fo^2^)+(0.0787P)^2^+0.5243P] where P=(Fo^2^+2Fc^2^)/3'
_refine_ls_weighting_scheme calc
_refine_ls_wR_factor_gt 0.1415
_refine_ls_wR_factor_ref 0.1570
_reflns_Friedel_coverage 0.000
_reflns_Friedel_fraction_full .
_reflns_Friedel_fraction_max .
_reflns_number_gt 1527
_reflns_number_total 2080
_reflns_threshold_expression 'I > 2\s(I)'
_cod_data_source_file md482_MC145y.cif
_cod_data_source_block md482_mc145y
_cod_database_code 1556593
_shelx_space_group_comment
;
The symmetry employed for this shelxl refinement is uniquely defined
by the following loop, which should always be used as a source of
symmetry information in preference to the above space-group names.
They are only intended as comments.
;
_shelx_estimated_absorpt_t_max 0.974
_shelx_estimated_absorpt_t_min 0.941
_reflns_odcompleteness_completeness 99.53
_reflns_odcompleteness_iscentric 1
_reflns_odcompleteness_theta 27.82
_olex2_refinement_description
;
1. Fixed Uiso
 At 1.2 times of:
  All C(H) groups, All C(H,H) groups
 At 1.5 times of:
  All C(H,H,H) groups
2. Others
 1*[U23(C2)]+1*[U23(C2A)]=0 with esd of 0
 1*[U12(C2)]+1*[U12(C2A)]=0 with esd of 0
 X(C2A)=1-FVAR(1)
 X(C2)=FVAR(1)
 Z(C2A)=1.5*(1-FVAR(3))
 Z(C2)=1.5*FVAR(3)
 Y(C2)=Y(C2A)=FVAR(3)
 U11(C2)=U11(C2A)=FVAR(4)
 U22(C2)=U22(C2A)=FVAR(5)
 U33(C2)=U33(C2A)=FVAR(6)
 U13(C2)=U13(C2A)=FVAR(8)
 Fixed Sof: C2(0.5) H2A(0.5) H2B(0.5) C2A(0.5) H2AA(0.5) H2AB(0.5) C3(0.5)
 H3A(0.5) H3B(0.5) H13A(0.5) H13B(0.5)
3.a Secondary CH2 refined with riding coordinates:
 C2(H2A,H2B), C2A(H2AA,H2AB), C3(H3A,H3B)
3.b Aromatic/amide H refined with riding coordinates:
 C6(H6), C8(H8)
3.c X=CH2 refined with riding coordinates:
 C13(H13A,H13B)
3.d Idealised Me refined as rotating group:
 C10(H10A,H10B,H10C), C11(H11A,H11B,H11C), C12(H12A,H12B,H12C)
;

loop_
_space_group_symop_operation_xyz
'x, y, z'
'-x+1/2, -y+1/2, z+1/2'
'-x, y, -z+1/2'
'x+1/2, -y+1/2, -z'
'-x, -y, -z'
'x-1/2, y-1/2, -z-1/2'
'x, -y, z-1/2'
'-x-1/2, y-1/2, z'

loop_
_atom_site_label
_atom_site_type_symbol
_atom_site_fract_x
_atom_site_fract_y
_atom_site_fract_z
_atom_site_U_iso_or_equiv
_atom_site_adp_type
_atom_site_occupancy
_atom_site_site_symmetry_order
_atom_site_calc_flag
_atom_site_refinement_flags_posn
_atom_site_refinement_flags_adp
_atom_site_refinement_flags_occupancy
_atom_site_disorder_assembly
_atom_site_disorder_group
N1 N 0.54028(10) 0.36603(17) 0.68875(8) 0.0493(4) Uani 1 1 d . . . . .
C1 C 0.500000 0.2726(3) 0.750000 0.0419(6) Uani 1 2 d S T P A .
C2 C 0.53983(19) 0.5476(2) 0.68580(15) 0.0793(8) Uani 0.5 1 d . . . A -1
H2A H 0.491016 0.585059 0.653931 0.095 Uiso 0.5 1 calc R . . A -1
H2B H 0.590679 0.586256 0.657533 0.095 Uiso 0.5 1 calc R . . A -1
C2A C 0.46017(19) 0.5476(2) 0.81420(15) 0.0793(8) Uani 0.5 1 d . . . A -1
H2AA H 0.460740 0.583661 0.871811 0.095 Uiso 0.5 1 calc R . . A -1
H2AB H 0.408397 0.589651 0.788880 0.095 Uiso 0.5 1 calc R . . A -1
C3 C 0.5364(3) 0.6229(5) 0.7695(3) 0.0769(15) Uani 0.5 1 d . . . A -1
H3A H 0.530374 0.743756 0.765440 0.092 Uiso 0.5 1 calc R . . A -1
H3B H 0.588291 0.598226 0.799799 0.092 Uiso 0.5 1 calc R . . A -1
C4 C 0.58210(10) 0.28278(19) 0.62126(9) 0.0409(4) Uani 1 1 d . . . . .
C5 C 0.66853(11) 0.2447(2) 0.62791(10) 0.0486(5) Uani 1 1 d . . . . .
C6 C 0.70853(11) 0.1702(2) 0.56042(11) 0.0533(5) Uani 1 1 d . . . . .
H6 H 0.765999 0.143814 0.564443 0.064 Uiso 1 1 calc R . . . .
C7 C 0.66606(12) 0.1339(2) 0.48768(10) 0.0482(5) Uani 1 1 d . . . . .
C8 C 0.58035(12) 0.1715(2) 0.48320(10) 0.0464(4) Uani 1 1 d . . . . .
H8 H 0.550701 0.146020 0.434778 0.056 Uiso 1 1 calc R . . . .
C9 C 0.53707(11) 0.2464(2) 0.54904(10) 0.0427(4) Uani 1 1 d . . . . .
C10 C 0.71722(15) 0.2825(3) 0.70650(13) 0.0751(7) Uani 1 1 d . . . . .
H10A H 0.707566 0.397069 0.722437 0.113 Uiso 1 1 calc GR . . . .
H10B H 0.776839 0.265241 0.696962 0.113 Uiso 1 1 calc GR . . . .
H10C H 0.698239 0.209304 0.750135 0.113 Uiso 1 1 calc GR . . . .
C11 C 0.71214(14) 0.0557(3) 0.41484(13) 0.0714(7) Uani 1 1 d . . . . .
H11A H 0.671783 0.026274 0.372489 0.107 Uiso 1 1 calc GR . . . .
H11B H 0.741504 -0.043380 0.433018 0.107 Uiso 1 1 calc GR . . . .
H11C H 0.752409 0.134529 0.392754 0.107 Uiso 1 1 calc GR . . . .
C12 C 0.44396(12) 0.2870(3) 0.54207(14) 0.0616(6) Uani 1 1 d . . . . .
H12A H 0.415723 0.256875 0.592850 0.092 Uiso 1 1 calc GR . . . .
H12B H 0.419675 0.224948 0.496735 0.092 Uiso 1 1 calc GR . . . .
H12C H 0.437036 0.405030 0.532173 0.092 Uiso 1 1 calc GR . . . .
C13 C 0.500000 0.1049(3) 0.750000 0.0555(7) Uani 1 2 d S T P . .
H13A H 0.472300 0.046548 0.792126 0.067 Uiso 0.5 1 calc R . . A .
H13B H 0.527700 0.046548 0.707874 0.067 Uiso 0.5 1 calc R . . . .

loop_
_atom_site_aniso_label
_atom_site_aniso_U_11
_atom_site_aniso_U_22
_atom_site_aniso_U_33
_atom_site_aniso_U_23
_atom_site_aniso_U_13
_atom_site_aniso_U_12
N1 0.0712(10) 0.0330(7) 0.0437(8) 0.0028(6) 0.0225(7) 0.0006(7)
C1 0.0528(13) 0.0381(12) 0.0348(11) 0.000 0.0098(10) 0.000
C2 0.123(2) 0.0384(11) 0.0764(15) 0.0038(9) 0.0470(14) -0.0019(11)
C2A 0.123(2) 0.0384(11) 0.0764(15) -0.0038(9) 0.0470(14) 0.0019(11)
C3 0.122(4) 0.0358(18) 0.073(3) -0.0047(19) 0.037(3) -0.010(2)
C4 0.0507(9) 0.0364(8) 0.0355(8) 0.0032(7) 0.0115(7) -0.0001(7)
C5 0.0514(10) 0.0536(10) 0.0409(9) 0.0016(8) 0.0020(8) -0.0010(8)
C6 0.0430(9) 0.0614(12) 0.0556(11) -0.0005(9) 0.0081(8) 0.0023(8)
C7 0.0560(10) 0.0456(10) 0.0431(9) -0.0018(7) 0.0167(8) -0.0054(8)
C8 0.0577(10) 0.0458(10) 0.0357(8) 0.0009(7) 0.0013(7) -0.0085(8)
C9 0.0451(9) 0.0387(8) 0.0444(9) 0.0063(7) 0.0055(7) -0.0033(7)
C10 0.0756(14) 0.0916(17) 0.0581(12) -0.0107(11) -0.0158(11) 0.0083(13)
C11 0.0779(14) 0.0745(15) 0.0617(12) -0.0142(11) 0.0325(11) -0.0080(11)
C12 0.0481(10) 0.0625(13) 0.0740(13) 0.0049(11) 0.0007(10) -0.0003(9)
C13 0.0858(19) 0.0353(13) 0.0453(13) 0.000 0.0259(13) 0.000

loop_
_atom_type_symbol
_atom_type_description
_atom_type_scat_dispersion_real
_atom_type_scat_dispersion_imag
_atom_type_scat_source
C C 0.0033 0.0016 'International Tables Vol C Tables 4.2.6.8 and 6.1.1.4'
H H 0.0000 0.0000 'International Tables Vol C Tables 4.2.6.8 and 6.1.1.4'
N N 0.0061 0.0033 'International Tables Vol C Tables 4.2.6.8 and 6.1.1.4'

loop_
_geom_angle_atom_site_label_1
_geom_angle_atom_site_label_2
_geom_angle_atom_site_label_3
_geom_angle
_geom_angle_site_symmetry_1
_geom_angle_site_symmetry_3
C1 N1 C2 123.85(15) . .
C1 N1 C4 119.96(14) . .
C4 N1 C2 116.13(14) . .
N1 C1 N1 115.1(2) 3_656 .
C13 C1 N1 122.43(10) . .
C13 C1 N1 122.43(10) . 3_656
N1 C2 H2A 109.2 . .
N1 C2 H2B 109.2 . .
N1 C2 C3 112.1(2) . .
H2A C2 H2B 107.9 . .
C3 C2 H2A 109.2 . .
C3 C2 H2B 109.2 . .
N1 C2A H2AA 109.1 3_656 .
N1 C2A H2AB 109.1 3_656 .
N1 C2A C3 112.5(2) 3_656 .
H2AA C2A H2AB 107.8 . .
C3 C2A H2AA 109.1 . .
C3 C2A H2AB 109.1 . .
C2 C3 C2A 107.4(3) . .
C2 C3 H3A 110.2 . .
C2 C3 H3B 110.2 . .
C2A C3 H3A 110.2 . .
C2A C3 H3B 110.2 . .
H3A C3 H3B 108.5 . .
C5 C4 N1 119.30(15) . .
C9 C4 N1 119.71(15) . .
C9 C4 C5 120.95(15) . .
C4 C5 C10 120.99(16) . .
C6 C5 C4 118.30(16) . .
C6 C5 C10 120.70(17) . .
C5 C6 H6 118.9 . .
C7 C6 C5 122.27(17) . .
C7 C6 H6 118.9 . .
C6 C7 C8 118.13(15) . .
C6 C7 C11 120.79(18) . .
C8 C7 C11 121.08(17) . .
C7 C8 H8 119.0 . .
C7 C8 C9 121.97(16) . .
C9 C8 H8 119.0 . .
C4 C9 C8 118.37(16) . .
C4 C9 C12 120.88(15) . .
C8 C9 C12 120.74(16) . .
C5 C10 H10A 109.5 . .
C5 C10 H10B 109.5 . .
C5 C10 H10C 109.5 . .
H10A C10 H10B 109.5 . .
H10A C10 H10C 109.5 . .
H10B C10 H10C 109.5 . .
C7 C11 H11A 109.5 . .
C7 C11 H11B 109.5 . .
C7 C11 H11C 109.5 . .
H11A C11 H11B 109.5 . .
H11A C11 H11C 109.5 . .
H11B C11 H11C 109.5 . .
C9 C12 H12A 109.5 . .
C9 C12 H12B 109.5 . .
C9 C12 H12C 109.5 . .
H12A C12 H12B 109.5 . .
H12A C12 H12C 109.5 . .
H12B C12 H12C 109.5 . .
C1 C13 H13A 120.0 . .
C1 C13 H13B 120.0 . .
H13A C13 H13B 120.0 . .

loop_
_geom_bond_atom_site_label_1
_geom_bond_atom_site_label_2
_geom_bond_distance
_geom_bond_site_symmetry_2
N1 C1 1.3875(18) .
N1 C2 1.447(2) .
N1 C4 1.432(2) .
C1 C13 1.336(3) .
C2 H2A 0.9700 .
C2 H2B 0.9700 .
C2 C3 1.475(5) .
C2A H2AA 0.9700 .
C2A H2AB 0.9700 .
C2A C3 1.521(5) .
C3 H3A 0.9700 .
C3 H3B 0.9700 .
C4 C5 1.397(3) .
C4 C9 1.391(2) .
C5 C6 1.388(2) .
C5 C10 1.508(3) .
C6 H6 0.9300 .
C6 C7 1.378(3) .
C7 C8 1.383(3) .
C7 C11 1.512(2) .
C8 H8 0.9300 .
C8 C9 1.393(2) .
C9 C12 1.504(3) .
C10 H10A 0.9600 .
C10 H10B 0.9600 .
C10 H10C 0.9600 .
C11 H11A 0.9600 .
C11 H11B 0.9600 .
C11 H11C 0.9600 .
C12 H12A 0.9600 .
C12 H12B 0.9600 .
C12 H12C 0.9600 .
C13 H13A 0.9300 .
C13 H13B 0.9300 .

loop_
_geom_torsion_atom_site_label_1
_geom_torsion_atom_site_label_2
_geom_torsion_atom_site_label_3
_geom_torsion_atom_site_label_4
_geom_torsion
_geom_torsion_site_symmetry_1
_geom_torsion_site_symmetry_2
_geom_torsion_site_symmetry_3
_geom_torsion_site_symmetry_4
N1 C2 C3 C2A -54.1(4) . . . .
N1 C2A C3 C2 51.3(4) 3_656 . . .
N1 C4 C5 C6 -177.42(15) . . . .
N1 C4 C5 C10 2.9(3) . . . .
N1 C4 C9 C8 177.44(14) . . . .
N1 C4 C9 C12 -2.5(2) . . . .
C1 N1 C2 C3 31.4(4) . . . .
C1 N1 C4 C5 -92.20(18) . . . .
C1 N1 C4 C9 90.10(18) . . . .
C2 N1 C1 N1 -1.51(17) . . . 3_656
C2 N1 C1 C13 178.49(17) . . . .
C2 N1 C4 C5 90.6(2) . . . .
C2 N1 C4 C9 -87.1(2) . . . .
C4 N1 C1 N1 -178.44(17) . . . 3_656
C4 N1 C1 C13 1.56(17) . . . .
C4 N1 C2 C3 -151.5(3) . . . .
C4 C5 C6 C7 0.4(3) . . . .
C5 C4 C9 C8 -0.2(2) . . . .
C5 C4 C9 C12 179.80(16) . . . .
C5 C6 C7 C8 -1.0(3) . . . .
C5 C6 C7 C11 178.80(17) . . . .
C6 C7 C8 C9 1.0(3) . . . .
C7 C8 C9 C4 -0.4(2) . . . .
C7 C8 C9 C12 179.55(17) . . . .
C9 C4 C5 C6 0.3(2) . . . .
C9 C4 C5 C10 -179.40(18) . . . .
C10 C5 C6 C7 -179.99(19) . . . .
C11 C7 C8 C9 -178.77(17) . . . .
